data_2216936
loop_
_publ_author_name
'B. Thimme Gowda'
'Miroslav Tokar\<c\'ik'
'Jozef Ko\<z\'i\<sek'
'B. P. Sowmya'

_publ_section_title
;
 <i>N</i>-(4-Methylphenyl)benzamide
;
_journal_coeditor_code BT2632
_journal_issue 1
_journal_name_full 'Acta Crystallographica Section E'
_journal_page_first o83
_journal_page_last o83
_journal_paper_doi 10.1107/S1600536807061557
_journal_volume 64
_journal_year 2008
_chemical_formula_iupac 'C14 H13 N O'
_chemical_formula_moiety 'C14 H13 N O'
_chemical_formula_sum 'C14 H13 N O'
_chemical_formula_weight 211.25
_chemical_name_systematic
;
<i>N</i>-(4-Methylphenyl)benzamide
;
_space_group_IT_number 61
_symmetry_cell_setting orthorhombic
_symmetry_space_group_name_Hall '-P 2ac 2ab'
_symmetry_space_group_name_H-M 'P b c a'
_atom_sites_solution_hydrogens geom
_atom_sites_solution_primary direct
_atom_sites_solution_secondary difmap
_audit_creation_method 'WinGX routine CIF_UPDATE'
_cell_angle_alpha 90
_cell_angle_beta 90
_cell_angle_gamma 90
_cell_formula_units_Z 8
_cell_length_a 9.1117(3)
_cell_length_b 9.8336(2)
_cell_length_c 26.0616(10)
_cell_measurement_reflns_used 4170
_cell_measurement_temperature 295(2)
_cell_measurement_theta_max 29.3755
_cell_measurement_theta_min 3.1174
_cell_volume 2335.14(13)
_computing_cell_refinement 'CrysAlis RED (Oxford Diffraction, 2007)'
_computing_data_collection 'CrysAlis CCD (Oxford Diffraction, 2007)'
_computing_data_reduction 'CrysAlis RED (Oxford Diffraction, 2007)'
_computing_molecular_graphics
;
ORTEP-3 (Farrugia, 1997), DIAMOND (Brandenburg, 2002)
;
_computing_publication_material
;
SHELXL97 (Sheldrick, 1997), PLATON (Spek, 2003) and WinGX
(Farrugia, 1999)
;
_computing_structure_refinement 'SHELXL97 (Sheldrick, 1997)'
_computing_structure_solution 'SHELXS97 (Sheldrick, 1997)'
_diffrn_ambient_temperature 295(2)
_diffrn_detector_area_resol_mean 10.434
_diffrn_measured_fraction_theta_full 0.987
_diffrn_measured_fraction_theta_max 0.987
_diffrn_measurement_device '4-circle kappa geometry goniometer'
_diffrn_measurement_device_type 'Oxford Diffraction Xcalibur'
_diffrn_measurement_method '\w scans with \k offsets'
_diffrn_radiation_monochromator graphite
_diffrn_radiation_type MoK\a
_diffrn_radiation_wavelength 0.71073
_diffrn_reflns_av_R_equivalents 0.0778
_diffrn_reflns_limit_h_max 11
_diffrn_reflns_limit_h_min -11
_diffrn_reflns_limit_k_max 12
_diffrn_reflns_limit_k_min -10
_diffrn_reflns_limit_l_max 32
_diffrn_reflns_limit_l_min -32
_diffrn_reflns_number 21626
_diffrn_reflns_theta_full 26.02
_diffrn_reflns_theta_max 26.02
_diffrn_reflns_theta_min 5.46
_diffrn_standards_decay_% 0
_diffrn_standards_number 0
_exptl_absorpt_coefficient_mu 0.076
_exptl_absorpt_correction_type none
_exptl_crystal_colour colourless
_exptl_crystal_density_diffrn 1.202
_exptl_crystal_density_method 'not measured'
_exptl_crystal_description prism
_exptl_crystal_F_000 896
_exptl_crystal_size_max 0.26
_exptl_crystal_size_mid 0.07
_exptl_crystal_size_min 0.055
_refine_diff_density_max 0.148
_refine_diff_density_min -0.102
_refine_ls_extinction_method none
_refine_ls_goodness_of_fit_ref 0.815
_refine_ls_hydrogen_treatment mixed
_refine_ls_matrix_type full
_refine_ls_number_parameters 149
_refine_ls_number_reflns 2276
_refine_ls_number_restraints 1
_refine_ls_restrained_S_all 0.815
_refine_ls_R_factor_all 0.1052
_refine_ls_R_factor_gt 0.0348
_refine_ls_shift/su_max 0.002
_refine_ls_shift/su_mean 0
_refine_ls_structure_factor_coef Fsqd
_refine_ls_weighting_details 'calc w=1/[\s^2^(Fo^2^)+(0.0449P)^2^] where P=(Fo^2^+2Fc^2^)/3'
_refine_ls_weighting_scheme calc
_refine_ls_wR_factor_gt 0.0752
_refine_ls_wR_factor_ref 0.0839
_reflns_number_gt 1060
_reflns_number_total 2276
_reflns_threshold_expression I>2\s(I)
_cod_data_source_file bt2632.cif
_cod_data_source_block I
_cod_depositor_comments
;
The following automatic conversions were performed:
'_symmetry_cell_setting' value 'Orthorhombic' changed to 'orthorhombic'
according to '/home/saulius/struct/CIF-dictionaries/cif_core.dic'
dictionary named 'cif_core.dic' version 2.4.1 from 2010-06-29.

Automatic conversion script
Id: cif_fix_enum 1527 2010-12-29 10:47:43Z saulius 

The following automatic conversions were performed:

'_symmetry_cell_setting' value 'Orthorhombic' changed to
'orthorhombic' according to
/home/saulius/struct/CIF-dictionaries/cif_core.dic dictionary named
'cif_core.dic' version 2.4.1 from 2010-06-29.

Automatic conversion script
Id: cif_fix_values 1715 2011-07-08 13:25:40Z adriana 
;
_cod_database_code 2216936
_cod_database_fobs_code 2216936

loop_
_symmetry_equiv_pos_as_xyz
'x, y, z'
'-x+1/2, -y, z+1/2'
'-x, y+1/2, -z+1/2'
'x+1/2, -y+1/2, -z'
'-x, -y, -z'
'x-1/2, y, -z-1/2'
'x, -y-1/2, z-1/2'
'-x-1/2, y-1/2, z'

loop_
_atom_site_type_symbol
_atom_site_label
_atom_site_fract_x
_atom_site_fract_y
_atom_site_fract_z
_atom_site_U_iso_or_equiv
_atom_site_adp_type
_atom_site_calc_flag
_atom_site_refinement_flags
_atom_site_occupancy
C C1 0.17469(16) 0.53524(13) 0.35738(6) 0.0451(4) Uani d . 1
C C2 0.04977(15) 0.47251(12) 0.32925(5) 0.0426(4) Uani d . 1
C C3 -0.02778(18) 0.55216(14) 0.29516(6) 0.0564(4) Uani d . 1
H H3 -0.0029 0.6433 0.2912 0.068 Uiso calc R 1
C C4 -0.1411(2) 0.49840(16) 0.26710(7) 0.0677(5) Uani d . 1
H H4 -0.1916 0.5529 0.2439 0.081 Uiso calc R 1
C C5 -0.1804(2) 0.36530(16) 0.27305(7) 0.0699(5) Uani d . 1
H H5 -0.2574 0.3294 0.254 0.084 Uiso calc R 1
C C6 -0.10609(19) 0.28486(14) 0.30715(7) 0.0637(5) Uani d . 1
H H6 -0.1336 0.1945 0.3116 0.076 Uiso calc R 1
C C7 0.00930(17) 0.33727(13) 0.33495(6) 0.0523(4) Uani d . 1
H H7 0.0604 0.2818 0.3577 0.063 Uiso calc R 1
C C8 0.41205(16) 0.49206(13) 0.39957(6) 0.0468(4) Uani d . 1
C C9 0.4191(2) 0.59367(14) 0.43600(6) 0.0568(4) Uani d . 1
H H9 0.334 0.6383 0.4463 0.068 Uiso calc R 1
C C10 0.5522(2) 0.62876(16) 0.45704(6) 0.0647(5) Uani d . 1
H H10 0.5556 0.6985 0.4811 0.078 Uiso calc R 1
C C11 0.6797(2) 0.56452(16) 0.44375(7) 0.0637(5) Uani d . 1
C C12 0.6706(2) 0.46213(17) 0.40767(7) 0.0746(5) Uani d . 1
H H12 0.7554 0.4165 0.3978 0.089 Uiso calc R 1
C C13 0.53824(19) 0.42617(15) 0.38596(7) 0.0664(5) Uani d . 1
H H13 0.5348 0.3565 0.3619 0.08 Uiso calc R 1
C C14 0.8256(2) 0.6010(2) 0.46760(8) 0.0961(6) Uani d . 1
H H14A 0.8093 0.6467 0.4997 0.144 Uiso calc R 1
H H14B 0.8788 0.6599 0.4449 0.144 Uiso calc R 1
H H14C 0.8814 0.5197 0.4734 0.144 Uiso calc R 1
N N1 0.27740(14) 0.45148(11) 0.37649(5) 0.0507(4) Uani d D 1
H H1N 0.2724(17) 0.3698(15) 0.3692(5) 0.061 Uiso d D 1
O O1 0.18442(12) 0.65930(9) 0.36138(5) 0.0701(4) Uani d . 1

loop_
_atom_site_aniso_label
_atom_site_aniso_U_11
_atom_site_aniso_U_22
_atom_site_aniso_U_33
_atom_site_aniso_U_12
_atom_site_aniso_U_13
_atom_site_aniso_U_23
C1 0.0446(9) 0.0321(7) 0.0587(10) 0.0027(7) 0.0071(8) 0.0021(7)
C2 0.0402(9) 0.0368(7) 0.0507(9) 0.0018(7) 0.0047(8) -0.0009(7)
C3 0.0597(11) 0.0416(8) 0.0680(10) 0.0038(8) -0.0024(10) 0.0023(8)
C4 0.0723(13) 0.0580(10) 0.0728(12) 0.0102(9) -0.0188(10) -0.0002(8)
C5 0.0637(12) 0.0671(11) 0.0790(13) 0.0011(9) -0.0185(11) -0.0146(9)
C6 0.0634(12) 0.0464(9) 0.0812(12) -0.0078(8) -0.0085(11) -0.0025(8)
C7 0.0505(10) 0.0421(8) 0.0643(11) -0.0002(8) -0.0041(9) 0.0030(7)
C8 0.0461(10) 0.0365(7) 0.0577(10) -0.0016(8) -0.0048(8) 0.0016(7)
C9 0.0591(12) 0.0516(8) 0.0596(10) 0.0054(8) -0.0017(9) -0.0043(8)
C10 0.0702(14) 0.0606(10) 0.0633(11) -0.0037(10) -0.0105(11) -0.0100(8)
C11 0.0572(12) 0.0660(11) 0.0680(12) -0.0118(9) -0.0075(10) 0.0018(9)
C12 0.0497(12) 0.0822(11) 0.0918(13) 0.0039(10) 0.0009(11) -0.0187(11)
C13 0.0523(12) 0.0645(10) 0.0824(12) 0.0044(9) -0.0031(10) -0.0238(8)
C14 0.0670(14) 0.1123(14) 0.1092(16) -0.0196(11) -0.0240(13) -0.0088(12)
N1 0.0502(9) 0.0308(5) 0.0710(9) 0.0014(7) -0.0082(7) -0.0033(6)
O1 0.0606(8) 0.0331(6) 0.1165(9) 0.0002(5) -0.0177(7) -0.0001(5)

loop_
_atom_type_symbol
_atom_type_description
_atom_type_scat_dispersion_real
_atom_type_scat_dispersion_imag
_atom_type_scat_source
C C 0.0033 0.0016 'International Tables Vol C Tables 4.2.6.8 and 6.1.1.4'
H H 0 0 'International Tables Vol C Tables 4.2.6.8 and 6.1.1.4'
N N 0.0061 0.0033 'International Tables Vol C Tables 4.2.6.8 and 6.1.1.4'
O O 0.0106 0.006 'International Tables Vol C Tables 4.2.6.8 and 6.1.1.4'

loop_
_geom_angle_atom_site_label_1
_geom_angle_atom_site_label_2
_geom_angle_atom_site_label_3
_geom_angle
O1 C1 N1 121.86(14)
O1 C1 C2 120.61(13)
N1 C1 C2 117.50(11)
C3 C2 C7 118.48(13)
C3 C2 C1 118.29(11)
C7 C2 C1 123.22(13)
C4 C3 C2 120.69(13)
C4 C3 H3 119.7
C2 C3 H3 119.7
C5 C4 C3 120.40(15)
C5 C4 H4 119.8
C3 C4 H4 119.8
C4 C5 C6 119.87(15)
C4 C5 H5 120.1
C6 C5 H5 120.1
C5 C6 C7 120.19(14)
C5 C6 H6 119.9
C7 C6 H6 119.9
C6 C7 C2 120.34(14)
C6 C7 H7 119.8
C2 C7 H7 119.8
C13 C8 C9 118.87(15)
C13 C8 N1 118.86(13)
C9 C8 N1 122.26(14)
C10 C9 C8 119.79(16)
C10 C9 H9 120.1
C8 C9 H9 120.1
C11 C10 C9 122.19(15)
C11 C10 H10 118.9
C9 C10 H10 118.9
C10 C11 C12 117.29(16)
C10 C11 C14 122.26(17)
C12 C11 C14 120.44(17)
C13 C12 C11 121.31(16)
C13 C12 H12 119.3
C11 C12 H12 119.3
C8 C13 C12 120.52(15)
C8 C13 H13 119.7
C12 C13 H13 119.7
C11 C14 H14A 109.5
C11 C14 H14B 109.5
H14A C14 H14B 109.5
C11 C14 H14C 109.5
H14A C14 H14C 109.5
H14B C14 H14C 109.5
C1 N1 C8 125.84(11)
C1 N1 H1N 118.2(11)
C8 N1 H1N 114.6(11)

loop_
_geom_bond_atom_site_label_1
_geom_bond_atom_site_label_2
_geom_bond_distance
C1 O1 1.2276(13)
C1 N1 1.3425(17)
C1 C2 1.4878(19)
C2 C3 1.3792(19)
C2 C7 1.3880(18)
C3 C4 1.371(2)
C3 H3 0.93
C4 C5 1.366(2)
C4 H4 0.93
C5 C6 1.369(2)
C5 H5 0.93
C6 C7 1.377(2)
C6 H6 0.93
C7 H7 0.93
C8 C13 1.367(2)
C8 C9 1.380(2)
C8 N1 1.4235(18)
C9 C10 1.375(2)
C9 H9 0.93
C10 C11 1.367(2)
C10 H10 0.93
C11 C12 1.380(2)
C11 C14 1.511(2)
C12 C13 1.378(2)
C12 H12 0.93
C13 H13 0.93
C14 H14A 0.96
C14 H14B 0.96
C14 H14C 0.96
N1 H1N 0.826(14)

loop_
_geom_hbond_atom_site_label_D
_geom_hbond_atom_site_label_H
_geom_hbond_atom_site_label_A
_geom_hbond_site_symmetry_A
_geom_hbond_distance_DH
_geom_hbond_distance_HA
_geom_hbond_distance_DA
_geom_hbond_angle_DHA
N1 H1N O1 8_655 0.826(14) 2.117(15) 2.9208(14) 164.2(15)

loop_
_geom_torsion_atom_site_label_1
_geom_torsion_atom_site_label_2
_geom_torsion_atom_site_label_3
_geom_torsion_atom_site_label_4
_geom_torsion
O1 C1 C2 C3 19.6(2)
N1 C1 C2 C3 -158.31(13)
O1 C1 C2 C7 -161.61(14)
N1 C1 C2 C7 20.5(2)
C7 C2 C3 C4 -0.8(2)
C1 C2 C3 C4 178.06(14)
C2 C3 C4 C5 0.9(2)
C3 C4 C5 C6 -0.1(3)
C4 C5 C6 C7 -0.9(3)
C5 C6 C7 C2 1.0(2)
C3 C2 C7 C6 -0.2(2)
C1 C2 C7 C6 -178.97(14)
C13 C8 C9 C10 1.4(2)
N1 C8 C9 C10 180.00(13)
C8 C9 C10 C11 -1.1(2)
C9 C10 C11 C12 0.4(2)
C9 C10 C11 C14 -178.73(15)
C10 C11 C12 C13 0.0(3)
C14 C11 C12 C13 179.16(17)
C9 C8 C13 C12 -1.0(2)
N1 C8 C13 C12 -179.66(14)
C11 C12 C13 C8 0.3(3)
O1 C1 N1 C8 -5.0(2)
C2 C1 N1 C8 172.86(13)
C13 C8 N1 C1 -134.60(15)
C9 C8 N1 C1 46.8(2)

loop_
_cod_related_entry_id
_cod_related_entry_database
_cod_related_entry_code
1 ChemSpider 10274392
